data_2002369
loop_
_publ_author_name
'Brandt, R'
'Mueller-Buschbaum, Hk'

_publ_section_title
;
Zur Kenntnis von Ba4 Mg Ta10 O30 und Ba4 Ni Ta10 O30 Verbindungen mit
Verwandtschaft zur tetragonalen Wolfram Bronze und zu Na Nb6 O15 F -
Typ
;
_journal_name_full
;
Zeitschrift fuer Anorganische und Allgemeine Chemie
;
_journal_page_first 13
_journal_page_last 20
_journal_paper_doi 10.1002/zaac.19875510803
_journal_volume 551
_journal_year 1987
_chemical_formula_structural 'Ba4 Ni Ta10 O30'
_chemical_formula_sum 'Ba4 Ni O30 Ta10'
_chemical_name_systematic 'Barium nickel tantalum oxide (4/1/10/30)'
_space_group_IT_number 38
_symmetry_cell_setting orthorhombic
_symmetry_Int_Tables_number 38
_symmetry_space_group_name_Hall 'A 2 -2'
_symmetry_space_group_name_H-M 'A m m 2'
_cell_angle_alpha 90
_cell_angle_beta 90
_cell_angle_gamma 90
_cell_formula_units_Z 1
_cell_length_a 3.9110(14)
_cell_length_b 10.2000(26)
_cell_length_c 14.9550(41)
_cell_volume 596.6
_refine_ls_R_factor_all 0.069
_cod_database_code 2002369

loop_
_symmetry_equiv_pos_as_xyz
x,y,z
-x,-y,z
-x,y,z
x,-y,z
x,1/2+y,1/2+z
-x,1/2-y,1/2+z
-x,1/2+y,1/2+z
x,1/2-y,1/2+z

loop_
_atom_site_label
_atom_site_type_symbol
_atom_site_symmetry_multiplicity
_atom_site_Wyckoff_symbol
_atom_site_fract_x
_atom_site_fract_y
_atom_site_fract_z
_atom_site_occupancy
_atom_site_attached_hydrogens
_atom_site_calc_flag
Ta1 Ta5+ 2 a 0. 0. 0. 1. 0 d
Ta2 Ta5+ 4 d 0. 0.3157(3) 0.8701(2) 1. 0 d
Ta3 Ta5+ 4 d 0. 0.3154(3) 0.1242(2) 1. 0 d
Ba1 Ba2+ 2 b 0.5 0. 0.2043(5) 1. 0 d
Ba2 Ba2+ 2 b 0.5 0. 0.8003(5) 1. 0 d
Ni1 Ni2+ 2 b 0.5 0. 0.4901(80) 0.5 0 d
O1 O2- 2 b 0.5 0. 0.992(9) 1. 0 d
O2 O2- 4 e 0.5 0.320(6) 0.889(4) 1. 0 d
O3 O2- 4 e 0.5 0.314(6) 0.157(4) 1. 0 d
O4 O2- 4 d 0. 0.132(5) 0.896(4) 1. 0 d
O5 O2- 4 d 0. 0.130(5) 0.096(4) 1. 0 d
O6 O2- 4 d 0. 0.256(9) 0.237(9) 1. 0 d
O7 O2- 4 d 0. 0.331(6) 0.006(5) 1. 0 d
O8 O2- 2 a 0. 0. 0.672(4) 1. 0 d
O9 O2- 2 a 0. 0. 0.331(4) 1. 0 d

loop_
_atom_type_symbol
_atom_type_oxidation_number
Ta5+ 5.000
Ba2+ 2.000
Ni2+ 2.000
O2- -2.000
